data_4133861
loop_
_publ_author_name
'Fanelli, Rossana'
'Berta, D\'enes'
'F\"oldes, Tam\'as'
'Rosta, Edina'
'Atkinson, Robert Andrew'
'Hofmann, Hans-J\"org'
'Shankland, Kenneth'
'Cobb, Alexander J. A.'

_publ_section_title
;
 Organocatalytic Access to a <i>cis</i>-Cyclopentyl-\g-amino Acid: An
 Intriguing Model of Selectivity and Formation of a Stable 10/12-Helix
 from the Corresponding \g/\a-Peptide.
;
_journal_name_full 'Journal of the American Chemical Society'
_journal_paper_doi 10.1021/jacs.9b10861
_journal_year 2019
_chemical_formula_moiety 'C17 H25 N O6'
_chemical_formula_sum 'C17 H25 N O6'
_chemical_formula_weight 339.38
_space_group_crystal_system monoclinic
_space_group_IT_number 4
_space_group_name_Hall 'P 2yb'
_space_group_name_H-M_alt 'P 1 21 1'
_atom_sites_solution_hydrogens geom
_atom_sites_solution_primary dual
_audit_creation_date 2019-07-03
_audit_creation_method
;
Olex2 1.2
(compiled 2018.05.29 svn.r3508 for OlexSys, GUI svn.r5506)
;
_cell_angle_alpha 90
_cell_angle_beta 95.772(3)
_cell_angle_gamma 90
_cell_formula_units_Z 2
_cell_length_a 6.4204(2)
_cell_length_b 11.9299(4)
_cell_length_c 11.1764(4)
_cell_measurement_reflns_used 4653
_cell_measurement_temperature 153(5)
_cell_measurement_theta_max 59.8630
_cell_measurement_theta_min 3.9690
_cell_volume 851.71(5)
_computing_cell_refinement 'CrysAlisPro 1.171.38.46 (Rigaku OD, 2015)'
_computing_data_collection 'CrysAlisPro 1.171.38.46 (Rigaku OD, 2015)'
_computing_data_reduction 'CrysAlisPro 1.171.38.46 (Rigaku OD, 2015)'
_computing_molecular_graphics 'Olex2 (Dolomanov et al., 2009)'
_computing_publication_material 'Olex2 (Dolomanov et al., 2009)'
_computing_structure_refinement 'ShelXL (Sheldrick, 2015)'
_computing_structure_solution 'ShelXT (Sheldrick, 2015)'
_diffrn_ambient_environment N~2~
_diffrn_ambient_temperature 153(5)
_diffrn_detector 'CCD plate'
_diffrn_detector_area_resol_mean 16.2086
_diffrn_detector_type Sapphire3
_diffrn_measured_fraction_theta_full 0.992
_diffrn_measured_fraction_theta_max 0.992
_diffrn_measurement_details
;
List of Runs (angles in degrees, time in seconds):

  # Type    Start    End  Width  t~exp~   \w     \q     \k     \f   Frames
--------------------------------------------------------------------------
  1  \w   -108.00 -57.00   1.00    5.00    --  -33.80-178.00  30.00   51
  2  \w     15.00 102.00   1.00    5.00    --   33.80  57.00-120.00   87
  3  \w     12.00 104.00   1.00    5.00    --   33.80  38.00 120.00   92
  4  \w     61.00 158.00   1.00   17.50    --   86.50  30.00 -90.00   97
  5  \w     15.00  90.00   1.00   17.50    --   86.50-112.00 -30.00   75
  6  \w     16.00  84.00   1.00   17.50    --   86.50 -95.00-150.00   68
  7  \w     66.00 156.00   1.00   17.50    --   86.50  45.00 150.00   90
  8  \w     16.00  84.00   1.00   17.50    --   86.50 -95.00 120.00   68
  9  \w     14.00  91.00   1.00   17.50    --   86.50-113.00  80.00   77
 10  \w     17.00 115.00   1.00   17.50    --   86.50 -77.00  30.00   98
 11  \w     15.00  90.00   1.00   17.50    --   86.50-112.00-180.00   75
 12  \w     58.00 156.00   1.00   17.50    --   86.50  77.00-180.00   98
 13  \w     15.00  90.00   1.00   17.50    --   86.50-112.00 -60.00   75
 14  \w     16.00 124.00   1.00   17.50    --   86.50 -93.00  29.05  108
 15  \w   -108.00 -57.00   1.00    5.00    --  -33.80-178.00-180.00   51
 16  \w      5.00 103.00   1.00    5.00    --   33.80  77.00 150.00   98
 17  \w     15.00 102.00   1.00    5.00    --   33.80  57.00   0.00   87
 18  \w     58.00 156.00   1.00   17.50    --   86.50  77.00 -60.00   98
 19  \w     41.00 159.00   1.00   17.50    --   86.50  15.00  60.00  118
;
_diffrn_measurement_device 'four-circle diffractometer'
_diffrn_measurement_device_type 'Xcalibur, Sapphire3, Gemini ultra'
_diffrn_measurement_method '\w scans'
_diffrn_orient_matrix_type 'CrysAlisPro convention (1999,Acta A55,543-557)'
_diffrn_orient_matrix_UB_11 0.0608391000
_diffrn_orient_matrix_UB_12 -0.0746621000
_diffrn_orient_matrix_UB_13 0.1103373000
_diffrn_orient_matrix_UB_21 -0.0103025000
_diffrn_orient_matrix_UB_22 0.1025604000
_diffrn_orient_matrix_UB_23 0.0830054000
_diffrn_orient_matrix_UB_31 -0.2332140000
_diffrn_orient_matrix_UB_32 -0.0239296000
_diffrn_orient_matrix_UB_33 0.0110354000
_diffrn_radiation_monochromator mirror
_diffrn_radiation_probe x-ray
_diffrn_radiation_type CuK\a
_diffrn_radiation_wavelength 1.54184
_diffrn_reflns_av_R_equivalents 0.0266
_diffrn_reflns_av_unetI/netI 0.0283
_diffrn_reflns_Laue_measured_fraction_full 0.992
_diffrn_reflns_Laue_measured_fraction_max 0.992
_diffrn_reflns_limit_h_max 6
_diffrn_reflns_limit_h_min -7
_diffrn_reflns_limit_k_max 13
_diffrn_reflns_limit_k_min -13
_diffrn_reflns_limit_l_max 12
_diffrn_reflns_limit_l_min -12
_diffrn_reflns_number 6574
_diffrn_reflns_point_group_measured_fraction_full 0.958
_diffrn_reflns_point_group_measured_fraction_max 0.957
_diffrn_reflns_theta_full 59.997
_diffrn_reflns_theta_max 59.997
_diffrn_reflns_theta_min 3.975
_diffrn_source 'fine-focus sealed X-ray tube'
_diffrn_source_type 'Enhance Ultra (Cu) X-ray Source'
_exptl_absorpt_coefficient_mu 0.832
_exptl_absorpt_correction_T_max 1.00000
_exptl_absorpt_correction_T_min 0.80263
_exptl_absorpt_correction_type multi-scan
_exptl_absorpt_process_details
;
CrysAlisPro 1.171.38.46 (Rigaku Oxford Diffraction, 2015)
Empirical absorption correction using spherical harmonics,
 implemented in SCALE3 ABSPACK scaling algorithm.
;
_exptl_crystal_density_diffrn 1.323
_exptl_crystal_F_000 364
_exptl_crystal_size_max 0.09
_exptl_crystal_size_mid 0.07
_exptl_crystal_size_min 0.05
_refine_diff_density_max 0.152
_refine_diff_density_min -0.167
_refine_diff_density_rms 0.033
_refine_ls_abs_structure_details
;
 Flack x determined using 1025 quotients [(I+)-(I-)]/[(I+)+(I-)]
 (Parsons, Flack and Wagner, Acta Cryst. B69 (2013) 249-259).
;
_refine_ls_abs_structure_Flack -0.10(9)
_refine_ls_extinction_method none
_refine_ls_goodness_of_fit_ref 1.097
_refine_ls_hydrogen_treatment constr
_refine_ls_matrix_type full
_refine_ls_number_parameters 220
_refine_ls_number_reflns 2431
_refine_ls_number_restraints 1
_refine_ls_restrained_S_all 1.097
_refine_ls_R_factor_all 0.0310
_refine_ls_R_factor_gt 0.0292
_refine_ls_shift/su_max 0.000
_refine_ls_shift/su_mean 0.000
_refine_ls_structure_factor_coef Fsqd
_refine_ls_weighting_details 'w=1/[\s^2^(Fo^2^)+(0.0390P)^2^+0.0730P] where P=(Fo^2^+2Fc^2^)/3'
_refine_ls_weighting_scheme calc
_refine_ls_wR_factor_gt 0.0719
_refine_ls_wR_factor_ref 0.0737
_reflns_Friedel_coverage 0.829
_reflns_Friedel_fraction_full 0.920
_reflns_Friedel_fraction_max 0.919
_reflns_number_gt 2328
_reflns_number_total 2431
_reflns_threshold_expression 'I > 2\s(I)'
_cod_data_source_file ja9b10861_si_001.cif
_cod_data_source_block rf266a
_cod_database_code 4133861
_shelx_shelxl_version_number 2017/1
_chemical_oxdiff_formula 'c17 H25 N1 O6'
_chemical_oxdiff_usercomment 'Copper radiation 150K'
_shelx_space_group_comment
;
The symmetry employed for this shelxl refinement is uniquely defined
by the following loop, which should always be used as a source of
symmetry information in preference to the above space-group names.
They are only intended as comments.
;
_reflns_odcompleteness_completeness 82.78
_reflns_odcompleteness_iscentric 1
_reflns_odcompleteness_theta 66.97
_olex2_refinement_description
;
1. Fixed Uiso
 At 1.2 times of:
  All C(H) groups, All C(H,H) groups
 At 1.5 times of:
  All C(H,H,H) groups
2.a Ternary CH refined with riding coordinates:
 C12(H12), C16(H16)
2.b Secondary CH2 refined with riding coordinates:
 C6(H6A,H6B), C5(H5A,H5B), C17(H17A,H17B), C15(H15A,H15B), C11(H11A,H11B),
 C13(H13A,H13B), C14(H14A,H14B)
2.c Idealised Me refined as rotating group:
 C8(H8A,H8B,H8C), C9(H9A,H9B,H9C), C10(H10A,H10B,H10C)
;
_olex2_submission_special_instructions 'No special instructions were received'
_oxdiff_exptl_absorpt_empirical_details
;
Empirical correction (ABSPACK) includes:
- Absorption correction using spherical harmonics
- Frame scaling
;
_oxdiff_exptl_absorpt_empirical_full_max 1.297
_oxdiff_exptl_absorpt_empirical_full_min 0.844

loop_
_space_group_symop_operation_xyz
'x, y, z'
'-x, y+1/2, -z'

loop_
_atom_site_label
_atom_site_type_symbol
_atom_site_fract_x
_atom_site_fract_y
_atom_site_fract_z
_atom_site_U_iso_or_equiv
_atom_site_adp_type
_atom_site_occupancy
_atom_site_site_symmetry_order
_atom_site_calc_flag
_atom_site_refinement_flags_posn
O3 O 1.0481(2) 0.45078(16) 0.49075(16) 0.0253(4) Uani 1 1 d .
O1 O 0.6478(3) 0.56956(16) 0.28668(16) 0.0265(4) Uani 1 1 d .
O2 O 0.9909(3) 0.61300(16) 0.31768(16) 0.0286(5) Uani 1 1 d .
O4 O 1.2084(3) 0.38508(18) 0.66444(19) 0.0369(5) Uani 1 1 d .
N1 N 0.1199(4) 0.3659(2) 0.1478(2) 0.0326(6) Uani 1 1 d .
O5 O -0.0586(3) 0.3883(2) 0.1673(3) 0.0564(7) Uani 1 1 d .
O6 O 0.1645(4) 0.2784(2) 0.1017(3) 0.0615(7) Uani 1 1 d .
C2 C 0.8340(4) 0.4901(2) 0.4543(2) 0.0204(5) Uani 1 1 d .
C4 C 0.8373(4) 0.4435(2) 0.6479(2) 0.0234(6) Uani 1 1 d .
C7 C 1.0528(4) 0.4227(2) 0.6096(2) 0.0251(6) Uani 1 1 d .
C3 C 0.7767(4) 0.5493(2) 0.5708(2) 0.0223(6) Uani 1 1 d .
C1 C 0.8396(4) 0.5640(2) 0.3459(2) 0.0230(6) Uani 1 1 d .
C6 C 0.6982(4) 0.3843(2) 0.4463(2) 0.0263(6) Uani 1 1 d .
H6A H 0.756885 0.326773 0.398371 0.032 Uiso 1 1 calc R
H6B H 0.556209 0.400608 0.412624 0.032 Uiso 1 1 calc R
C12 C 0.3971(4) 0.6530(2) 0.1372(2) 0.0267(6) Uani 1 1 d .
H12 H 0.325998 0.691223 0.199199 0.032 Uiso 1 1 calc R
C5 C 0.7055(4) 0.3493(2) 0.5794(3) 0.0254(6) Uani 1 1 d .
H5A H 0.772325 0.276773 0.592474 0.031 Uiso 1 1 calc R
H5B H 0.565710 0.345735 0.605023 0.031 Uiso 1 1 calc R
C17 C 0.2895(4) 0.4486(3) 0.1842(2) 0.0279(6) Uani 1 1 d .
H17A H 0.425009 0.412435 0.185496 0.033 Uiso 1 1 calc R
H17B H 0.274186 0.476375 0.264440 0.033 Uiso 1 1 calc R
C8 C 0.5477(4) 0.5837(2) 0.5679(3) 0.0308(7) Uani 1 1 d .
H8A H 0.515803 0.638376 0.505729 0.046 Uiso 1 1 calc GR
H8B H 0.522945 0.615401 0.644187 0.046 Uiso 1 1 calc GR
H8C H 0.460197 0.519114 0.552101 0.046 Uiso 1 1 calc GR
C16 C 0.2770(4) 0.5458(2) 0.0957(2) 0.0288(6) Uani 1 1 d .
H16 H 0.128937 0.566635 0.081068 0.035 Uiso 1 1 calc R
C15 C 0.3523(5) 0.5214(3) -0.0271(3) 0.0332(7) Uani 1 1 d .
H15A H 0.252686 0.474693 -0.075393 0.040 Uiso 1 1 calc R
H15B H 0.487367 0.484272 -0.018529 0.040 Uiso 1 1 calc R
C11 C 0.6267(4) 0.6390(2) 0.1785(2) 0.0278(6) Uani 1 1 d .
H11A H 0.697425 0.603625 0.115736 0.033 Uiso 1 1 calc R
H11B H 0.690267 0.711727 0.195753 0.033 Uiso 1 1 calc R
C13 C 0.3776(5) 0.7221(3) 0.0207(2) 0.0330(7) Uani 1 1 d .
H13A H 0.251640 0.767470 0.015274 0.040 Uiso 1 1 calc R
H13B H 0.497452 0.771331 0.018569 0.040 Uiso 1 1 calc R
C9 C 0.9154(5) 0.6506(2) 0.6050(3) 0.0307(6) Uani 1 1 d .
H9A H 1.059349 0.630926 0.600303 0.046 Uiso 1 1 calc GR
H9B H 0.896592 0.673300 0.685639 0.046 Uiso 1 1 calc GR
H9C H 0.877545 0.711229 0.550684 0.046 Uiso 1 1 calc GR
C14 C 0.3681(5) 0.6378(3) -0.0836(3) 0.0383(7) Uani 1 1 d .
H14A H 0.247042 0.652336 -0.140666 0.046 Uiso 1 1 calc R
H14B H 0.493179 0.643201 -0.125338 0.046 Uiso 1 1 calc R
C10 C 0.8257(4) 0.4473(3) 0.7819(2) 0.0344(7) Uani 1 1 d .
H10A H 0.888247 0.380803 0.818097 0.052 Uiso 1 1 calc GR
H10B H 0.681857 0.451498 0.798088 0.052 Uiso 1 1 calc GR
H10C H 0.899571 0.512020 0.814848 0.052 Uiso 1 1 calc GR

loop_
_atom_site_aniso_label
_atom_site_aniso_U_11
_atom_site_aniso_U_22
_atom_site_aniso_U_33
_atom_site_aniso_U_23
_atom_site_aniso_U_13
_atom_site_aniso_U_12
O3 0.0147(9) 0.0286(10) 0.0328(10) 0.0032(9) 0.0033(7) 0.0036(8)
O1 0.0220(9) 0.0297(10) 0.0267(9) 0.0065(8) -0.0027(7) -0.0043(8)
O2 0.0235(10) 0.0305(11) 0.0321(10) 0.0013(9) 0.0048(8) -0.0068(9)
O4 0.0199(10) 0.0423(12) 0.0476(12) 0.0167(11) -0.0012(9) 0.0014(9)
N1 0.0274(14) 0.0315(14) 0.0391(14) -0.0028(12) 0.0037(10) -0.0032(11)
O5 0.0295(13) 0.0556(15) 0.0849(18) -0.0294(14) 0.0097(11) -0.0116(10)
O6 0.0446(14) 0.0382(14) 0.104(2) -0.0269(15) 0.0175(14) -0.0061(11)
C2 0.0128(11) 0.0210(14) 0.0269(13) 0.0000(11) 0.0003(10) 0.0015(10)
C4 0.0188(13) 0.0215(13) 0.0297(13) 0.0047(12) 0.0012(11) -0.0009(11)
C7 0.0182(14) 0.0227(14) 0.0344(16) 0.0045(12) 0.0031(12) -0.0026(11)
C3 0.0241(13) 0.0189(14) 0.0244(13) 0.0018(11) 0.0051(10) -0.0012(11)
C1 0.0228(14) 0.0215(14) 0.0248(13) -0.0060(12) 0.0024(11) -0.0019(12)
C6 0.0228(13) 0.0199(14) 0.0352(15) -0.0016(12) -0.0013(11) -0.0022(11)
C12 0.0317(15) 0.0241(14) 0.0245(13) -0.0001(12) 0.0040(12) 0.0028(12)
C5 0.0191(12) 0.0203(14) 0.0371(15) 0.0067(12) 0.0039(11) -0.0007(11)
C17 0.0226(13) 0.0281(15) 0.0324(15) -0.0014(13) -0.0002(11) -0.0033(12)
C8 0.0269(14) 0.0275(16) 0.0391(16) 0.0049(13) 0.0089(12) 0.0079(12)
C16 0.0233(14) 0.0314(16) 0.0308(14) -0.0004(13) -0.0015(11) 0.0002(11)
C15 0.0354(16) 0.0341(17) 0.0292(15) -0.0046(13) -0.0008(12) 0.0021(13)
C11 0.0312(15) 0.0281(15) 0.0235(13) 0.0048(11) 0.0004(11) -0.0062(12)
C13 0.0389(17) 0.0291(16) 0.0304(15) 0.0028(13) 0.0000(13) 0.0016(13)
C9 0.0359(16) 0.0242(15) 0.0318(14) -0.0017(13) 0.0027(12) -0.0044(12)
C14 0.0511(19) 0.0376(18) 0.0265(15) 0.0005(13) 0.0050(13) 0.0030(15)
C10 0.0367(15) 0.0363(16) 0.0306(14) 0.0053(14) 0.0046(12) -0.0042(14)

loop_
_atom_type_symbol
_atom_type_description
_atom_type_scat_dispersion_real
_atom_type_scat_dispersion_imag
_atom_type_scat_source
C C 0.0181 0.0091 'International Tables Vol C Tables 4.2.6.8 and 6.1.1.4'
H H 0.0000 0.0000 'International Tables Vol C Tables 4.2.6.8 and 6.1.1.4'
N N 0.0311 0.0180 'International Tables Vol C Tables 4.2.6.8 and 6.1.1.4'
O O 0.0492 0.0322 'International Tables Vol C Tables 4.2.6.8 and 6.1.1.4'

loop_
_geom_angle_atom_site_label_1
_geom_angle_atom_site_label_2
_geom_angle_atom_site_label_3
_geom_angle
C7 O3 C2 106.01(18)
C1 O1 C11 116.20(19)
O5 N1 C17 118.6(2)
O6 N1 O5 122.2(3)
O6 N1 C17 119.2(2)
O3 C2 C3 101.90(19)
O3 C2 C1 108.22(19)
O3 C2 C6 105.3(2)
C1 C2 C3 115.8(2)
C1 C2 C6 119.7(2)
C6 C2 C3 104.0(2)
C7 C4 C3 99.3(2)
C7 C4 C5 102.1(2)
C3 C4 C5 102.66(19)
C10 C4 C7 115.2(2)
C10 C4 C3 119.4(2)
C10 C4 C5 115.5(2)
O3 C7 C4 107.7(2)
O4 C7 O3 121.5(2)
O4 C7 C4 130.8(2)
C4 C3 C2 91.6(2)
C8 C3 C2 114.4(2)
C8 C3 C4 114.6(2)
C8 C3 C9 109.2(2)
C9 C3 C2 112.8(2)
C9 C3 C4 113.3(2)
O1 C1 C2 109.4(2)
O2 C1 O1 124.9(2)
O2 C1 C2 125.6(2)
C2 C6 H6A 111.4
C2 C6 H6B 111.4
C2 C6 C5 101.8(2)
H6A C6 H6B 109.3
C5 C6 H6A 111.4
C5 C6 H6B 111.4
C16 C12 H12 110.2
C11 C12 H12 110.2
C11 C12 C16 116.4(2)
C11 C12 C13 108.2(2)
C13 C12 H12 110.2
C13 C12 C16 101.2(2)
C4 C5 H5A 111.0
C4 C5 H5B 111.0
C6 C5 C4 103.9(2)
C6 C5 H5A 111.0
C6 C5 H5B 111.0
H5A C5 H5B 109.0
N1 C17 H17A 109.7
N1 C17 H17B 109.7
N1 C17 C16 109.7(2)
H17A C17 H17B 108.2
C16 C17 H17A 109.7
C16 C17 H17B 109.7
C3 C8 H8A 109.5
C3 C8 H8B 109.5
C3 C8 H8C 109.5
H8A C8 H8B 109.5
H8A C8 H8C 109.5
H8B C8 H8C 109.5
C12 C16 H16 106.7
C17 C16 C12 116.4(2)
C17 C16 H16 106.7
C17 C16 C15 116.0(2)
C15 C16 C12 103.6(2)
C15 C16 H16 106.7
C16 C15 H15A 111.0
C16 C15 H15B 111.0
C16 C15 C14 103.7(2)
H15A C15 H15B 109.0
C14 C15 H15A 111.0
C14 C15 H15B 111.0
O1 C11 C12 108.8(2)
O1 C11 H11A 109.9
O1 C11 H11B 109.9
C12 C11 H11A 109.9
C12 C11 H11B 109.9
H11A C11 H11B 108.3
C12 C13 H13A 110.4
C12 C13 H13B 110.4
H13A C13 H13B 108.6
C14 C13 C12 106.6(2)
C14 C13 H13A 110.4
C14 C13 H13B 110.4
C3 C9 H9A 109.5
C3 C9 H9B 109.5
C3 C9 H9C 109.5
H9A C9 H9B 109.5
H9A C9 H9C 109.5
H9B C9 H9C 109.5
C15 C14 C13 106.2(2)
C15 C14 H14A 110.5
C15 C14 H14B 110.5
C13 C14 H14A 110.5
C13 C14 H14B 110.5
H14A C14 H14B 108.7
C4 C10 H10A 109.5
C4 C10 H10B 109.5
C4 C10 H10C 109.5
H10A C10 H10B 109.5
H10A C10 H10C 109.5
H10B C10 H10C 109.5

loop_
_geom_bond_atom_site_label_1
_geom_bond_atom_site_label_2
_geom_bond_distance
O3 C2 1.471(3)
O3 C7 1.367(3)
O1 C1 1.340(3)
O1 C11 1.460(3)
O2 C1 1.203(3)
O4 C7 1.205(3)
N1 O5 1.218(3)
N1 O6 1.212(3)
N1 C17 1.496(4)
C2 C3 1.557(4)
C2 C1 1.502(4)
C2 C6 1.531(4)
C4 C7 1.510(4)
C4 C3 1.556(4)
C4 C5 1.561(4)
C4 C10 1.507(4)
C3 C8 1.524(4)
C3 C9 1.527(4)
C6 H6A 0.9700
C6 H6B 0.9700
C6 C5 1.541(4)
C12 H12 0.9800
C12 C16 1.540(4)
C12 C11 1.509(4)
C12 C13 1.536(4)
C5 H5A 0.9700
C5 H5B 0.9700
C17 H17A 0.9700
C17 H17B 0.9700
C17 C16 1.522(4)
C8 H8A 0.9600
C8 H8B 0.9600
C8 H8C 0.9600
C16 H16 0.9800
C16 C15 1.528(4)
C15 H15A 0.9700
C15 H15B 0.9700
C15 C14 1.534(4)
C11 H11A 0.9700
C11 H11B 0.9700
C13 H13A 0.9700
C13 H13B 0.9700
C13 C14 1.536(4)
C9 H9A 0.9600
C9 H9B 0.9600
C9 H9C 0.9600
C14 H14A 0.9700
C14 H14B 0.9700
C10 H10A 0.9600
C10 H10B 0.9600
C10 H10C 0.9600
